data_2206240
loop_
_publ_author_name
'Kavitha, S. Jose'
'Panchanatheswaran, Krishnaswamy '
'Low, John N.'
'Glidewell, Christopher'

_publ_section_title
;
 The \a polymorph of racemic
 tris(2,4-pentanedionato-\k^2^<i>O</i>,<i>O</i>')vanadium(III),
 redetermined at 120 K
;
_journal_issue 7
_journal_name_full 'Acta Crystallographica Section E'
_journal_page_first m1326
_journal_page_last m1328
_journal_paper_doi 10.1107/S1600536805018441
_journal_volume 61
_journal_year 2005
_chemical_formula_iupac '[V (C5 H7 O2)3]'
_chemical_formula_moiety 'C15 H21 O6 V'
_chemical_formula_sum 'C15 H21 O6 V'
_chemical_formula_weight 348.26
_chemical_name_systematic
;
\a-Tris(2,4-pentanedionato-\k^2^O,O')vanadium(III)
;
_space_group_IT_number 61
_symmetry_cell_setting orthorhombic
_symmetry_space_group_name_Hall '-P 2ac 2ab'
_symmetry_space_group_name_H-M 'P b c a'
_atom_sites_solution_hydrogens geom
_atom_sites_solution_primary direct
_atom_sites_solution_secondary difmap
_cell_angle_alpha 90.00
_cell_angle_beta 90.00
_cell_angle_gamma 90.00
_cell_formula_units_Z 8
_cell_length_a 13.3920(7)
_cell_length_b 16.4043(6)
_cell_length_c 15.1901(10)
_cell_measurement_reflns_used 3824
_cell_measurement_temperature 120(2)
_cell_measurement_theta_max 27.53
_cell_measurement_theta_min 3.21
_cell_volume 3337.1(3)
_computing_cell_refinement 'DENZO (Otwinowski & Minor, 1997) and COLLECT'
_computing_data_collection 'COLLECT (Hooft, 1999)'
_computing_data_reduction 'DENZO and COLLECT'
_computing_molecular_graphics 'PLATON (Spek, 2003)'
_computing_publication_material 'SHELXL97 and PRPKAPPA (Ferguson, 1999)'
_computing_structure_refinement 'OSCAIL and SHELXL97 (Sheldrick, 1997)'
_computing_structure_solution 'OSCAIL (McArdle, 2003) and SHELXS97 (Sheldrick, 1997)'
_diffrn_ambient_temperature 120(2)
_diffrn_detector_area_resol_mean 9.091
_diffrn_measured_fraction_theta_full 0.996
_diffrn_measured_fraction_theta_max 0.996
_diffrn_measurement_device_type 'Bruker--Nonius 95mm CCD camera on \k goniostat'
_diffrn_measurement_method '\p and \w'
_diffrn_radiation_monochromator graphite
_diffrn_radiation_source 'Bruker-Nonius FR91 rotating anode'
_diffrn_radiation_type 'Mo K\a'
_diffrn_radiation_wavelength 0.71073
_diffrn_reflns_av_R_equivalents 0.1744
_diffrn_reflns_av_sigmaI/netI 0.1218
_diffrn_reflns_limit_h_max 17
_diffrn_reflns_limit_h_min -17
_diffrn_reflns_limit_k_max 21
_diffrn_reflns_limit_k_min -21
_diffrn_reflns_limit_l_max 18
_diffrn_reflns_limit_l_min -19
_diffrn_reflns_number 30601
_diffrn_reflns_theta_full 27.53
_diffrn_reflns_theta_max 27.53
_diffrn_reflns_theta_min 3.21
_diffrn_standards_decay_% 0
_exptl_absorpt_coefficient_mu 0.619
_exptl_absorpt_correction_T_max 0.982
_exptl_absorpt_correction_T_min 0.859
_exptl_absorpt_correction_type multi-scan
_exptl_absorpt_process_details '(SADABS; Sheldrick, 2003)'
_exptl_crystal_colour brown
_exptl_crystal_density_diffrn 1.386
_exptl_crystal_density_method 'not measured'
_exptl_crystal_description plate
_exptl_crystal_F_000 1456
_exptl_crystal_size_max 0.22
_exptl_crystal_size_mid 0.18
_exptl_crystal_size_min 0.03
_refine_diff_density_max 0.321
_refine_diff_density_min -0.470
_refine_ls_extinction_method none
_refine_ls_goodness_of_fit_ref 1.000
_refine_ls_hydrogen_treatment constr
_refine_ls_matrix_type full
_refine_ls_number_parameters 205
_refine_ls_number_reflns 3824
_refine_ls_number_restraints 0
_refine_ls_restrained_S_all 1.000
_refine_ls_R_factor_all 0.1560
_refine_ls_R_factor_gt 0.0575
_refine_ls_shift/su_max 0.000
_refine_ls_shift/su_mean 0.000
_refine_ls_structure_factor_coef Fsqd
_refine_ls_weighting_details 'w = 1/[\s^2^(Fo^2^)+(0.0529P)^2^+0.2837P] where P = (Fo^2^+2Fc^2^)/3'
_refine_ls_weighting_scheme calc
_refine_ls_wR_factor_gt 0.1045
_refine_ls_wR_factor_ref 0.1347
_reflns_number_gt 1876
_reflns_number_total 3824
_reflns_threshold_expression I>2\s(I)
_cod_data_source_file lh6448.cif
_cod_data_source_block I
_cod_database_code 2206240
_cod_database_fobs_code 2206240

loop_
_symmetry_equiv_pos_as_xyz
'x, y, z'
'-x+1/2, -y, z+1/2'
'-x, y+1/2, -z+1/2'
'x+1/2, -y+1/2, -z'
'-x, -y, -z'
'x-1/2, y, -z-1/2'
'x, -y-1/2, z-1/2'
'-x-1/2, y-1/2, z'

loop_
_atom_site_label
_atom_site_fract_x
_atom_site_fract_y
_atom_site_fract_z
_atom_site_U_iso_or_equiv
_atom_site_adp_type
_atom_site_calc_flag
_atom_site_refinement_flags
_atom_site_occupancy
_atom_site_type_symbol
V1 0.27195(4) 0.25489(3) 0.64183(3) 0.02443(18) Uani d . 1 V
O11 0.18295(16) 0.33275(14) 0.70562(13) 0.0298(6) Uani d . 1 O
O13 0.34058(17) 0.35266(14) 0.59448(14) 0.0325(6) Uani d . 1 O
O21 0.19802(16) 0.16706(13) 0.70173(14) 0.0302(6) Uani d . 1 O
O23 0.37185(15) 0.25153(14) 0.74014(14) 0.0289(5) Uani d . 1 O
O31 0.17568(16) 0.25354(14) 0.54240(13) 0.0298(5) Uani d . 1 O
O33 0.35710(16) 0.17987(14) 0.57521(15) 0.0311(6) Uani d . 1 O
C11 0.1690(3) 0.4085(2) 0.6926(2) 0.0333(9) Uani d . 1 C
C12 0.2281(3) 0.4557(2) 0.6374(2) 0.0424(10) Uani d . 1 C
C13 0.3122(3) 0.4271(2) 0.5946(2) 0.0351(9) Uani d . 1 C
C14 0.0859(3) 0.4467(2) 0.7451(3) 0.0495(11) Uani d . 1 C
C15 0.3795(3) 0.4855(2) 0.5466(3) 0.0515(12) Uani d . 1 C
C21 0.2160(3) 0.1329(2) 0.7760(2) 0.0353(9) Uani d . 1 C
C22 0.2988(3) 0.1485(2) 0.8267(3) 0.0396(10) Uani d . 1 C
C23 0.3745(2) 0.2049(2) 0.8063(2) 0.0302(8) Uani d . 1 C
C24 0.1377(3) 0.0738(3) 0.8056(3) 0.0565(12) Uani d . 1 C
C25 0.4643(3) 0.2109(2) 0.8651(2) 0.0414(10) Uani d . 1 C
C31 0.1806(3) 0.2154(2) 0.4697(2) 0.0306(9) Uani d . 1 C
C32 0.2614(3) 0.1652(2) 0.4453(2) 0.0351(9) Uani d . 1 C
C33 0.3428(3) 0.1500(2) 0.4981(2) 0.0325(9) Uani d . 1 C
C34 0.0925(3) 0.2243(2) 0.4089(2) 0.0407(10) Uani d . 1 C
C35 0.4259(3) 0.0943(2) 0.4668(3) 0.0453(10) Uani d . 1 C
H12 0.2096 0.5110 0.6286 0.051 Uiso calc R 1 H
H14A 0.0265 0.4119 0.7423 0.074 Uiso calc R 1 H
H14B 0.0701 0.5005 0.7207 0.074 Uiso calc R 1 H
H14C 0.1069 0.4527 0.8066 0.074 Uiso calc R 1 H
H15A 0.4405 0.4941 0.5809 0.077 Uiso calc R 1 H
H15B 0.3450 0.5377 0.5387 0.077 Uiso calc R 1 H
H15C 0.3967 0.4629 0.4888 0.077 Uiso calc R 1 H
H22 0.3055 0.1188 0.8801 0.047 Uiso calc R 1 H
H24A 0.0730 0.1016 0.8090 0.085 Uiso calc R 1 H
H24B 0.1553 0.0524 0.8638 0.085 Uiso calc R 1 H
H24C 0.1334 0.0287 0.7634 0.085 Uiso calc R 1 H
H25A 0.5127 0.1688 0.8489 0.062 Uiso calc R 1 H
H25B 0.4438 0.2031 0.9265 0.062 Uiso calc R 1 H
H25C 0.4949 0.2648 0.8585 0.062 Uiso calc R 1 H
H32 0.2595 0.1404 0.3888 0.042 Uiso calc R 1 H
H34A 0.0439 0.1811 0.4213 0.061 Uiso calc R 1 H
H34B 0.1149 0.2200 0.3477 0.061 Uiso calc R 1 H
H34C 0.0611 0.2776 0.4183 0.061 Uiso calc R 1 H
H35A 0.4906 0.1200 0.4784 0.068 Uiso calc R 1 H
H35B 0.4188 0.0847 0.4034 0.068 Uiso calc R 1 H
H35C 0.4221 0.0423 0.4982 0.068 Uiso calc R 1 H

loop_
_atom_site_aniso_label
_atom_site_aniso_U_11
_atom_site_aniso_U_22
_atom_site_aniso_U_33
_atom_site_aniso_U_12
_atom_site_aniso_U_13
_atom_site_aniso_U_23
V1 0.0213(3) 0.0267(3) 0.0253(3) 0.0004(3) 0.0020(2) 0.0012(3)
O11 0.0275(14) 0.0328(15) 0.0292(13) 0.0027(11) 0.0039(11) -0.0025(11)
O13 0.0265(15) 0.0313(15) 0.0397(15) 0.0002(11) 0.0071(11) 0.0062(12)
O21 0.0240(14) 0.0321(14) 0.0344(14) -0.0060(11) -0.0020(11) 0.0026(12)
O23 0.0237(13) 0.0328(14) 0.0301(12) -0.0023(12) -0.0002(10) 0.0028(12)
O31 0.0219(13) 0.0413(14) 0.0263(12) 0.0029(12) 0.0021(10) -0.0020(12)
O33 0.0272(14) 0.0334(14) 0.0328(13) 0.0030(11) -0.0003(11) -0.0042(11)
C11 0.030(2) 0.036(2) 0.034(2) 0.0041(18) -0.0074(17) -0.0050(18)
C12 0.049(3) 0.029(2) 0.049(2) 0.007(2) 0.001(2) 0.009(2)
C13 0.041(2) 0.037(2) 0.028(2) -0.0016(19) -0.0065(17) 0.0070(17)
C14 0.041(3) 0.053(3) 0.054(2) 0.018(2) 0.004(2) -0.011(2)
C15 0.059(3) 0.038(2) 0.058(3) -0.012(2) 0.003(2) 0.015(2)
C21 0.037(2) 0.030(2) 0.039(2) -0.0023(18) 0.0025(18) 0.0054(17)
C22 0.039(3) 0.038(2) 0.041(2) -0.0022(19) -0.0074(18) 0.0146(19)
C23 0.025(2) 0.036(2) 0.030(2) 0.0050(17) -0.0022(16) -0.0060(18)
C24 0.054(3) 0.060(3) 0.056(3) -0.028(2) 0.002(2) 0.019(2)
C25 0.028(2) 0.058(3) 0.037(2) 0.0038(19) -0.0062(17) 0.004(2)
C31 0.026(2) 0.039(2) 0.027(2) -0.0084(18) 0.0018(16) 0.0032(17)
C32 0.032(2) 0.041(2) 0.032(2) -0.0017(19) 0.0025(17) -0.0097(17)
C33 0.032(2) 0.024(2) 0.042(2) -0.0025(17) 0.0081(18) -0.0029(17)
C34 0.030(2) 0.065(3) 0.027(2) -0.0012(19) -0.0008(16) 0.0005(18)
C35 0.038(3) 0.039(2) 0.060(3) 0.0076(19) 0.004(2) -0.015(2)

loop_
_atom_type_symbol
_atom_type_description
_atom_type_scat_dispersion_real
_atom_type_scat_dispersion_imag
_atom_type_scat_source
C C 0.0033 0.0016 'International Tables Vol C Tables 4.2.6.8 and 6.1.1.4'
H H 0.0000 0.0000 'International Tables Vol C Tables 4.2.6.8 and 6.1.1.4'
O O 0.0106 0.0060 'International Tables Vol C Tables 4.2.6.8 and 6.1.1.4'
V V 0.3005 0.5294 'International Tables Vol C Tables 4.2.6.8 and 6.1.1.4'

loop_
_geom_angle_atom_site_label_1
_geom_angle_atom_site_label_2
_geom_angle_atom_site_label_3
_geom_angle
_geom_angle_publ_flag
O33 V1 O21 94.10(10) no
O33 V1 O13 92.92(10) no
O21 V1 O13 172.45(10) no
O21 V1 O31 90.96(9) no
O13 V1 O31 91.96(10) no
O33 V1 O11 177.91(9) no
O21 V1 O11 86.78(9) no
O11 V1 O13 86.30(10) y
O31 V1 O11 89.35(9) no
O33 V1 O23 88.80(9) no
O21 V1 O23 88.35(9) y
O31 V1 O33 88.74(9) y
O13 V1 O23 89.03(9) no
O31 V1 O23 177.39(10) no
O11 V1 O23 93.12(9) no
O11 C11 C12 123.7(3) no
O11 C11 C14 115.6(3) no
C12 C11 C14 120.6(3) no
C11 O11 V1 129.5(2) no
C13 C12 C11 124.0(3) no
C13 C12 H12 118.0 no
C11 C12 H12 118.0 no
O13 C13 C12 124.5(3) no
O13 C13 C15 115.4(3) no
C12 C13 C15 120.0(4) no
C13 O13 V1 129.3(2) no
C11 C14 H14A 109.5 no
C11 C14 H14B 109.5 no
H14A C14 H14B 109.5 no
C11 C14 H14C 109.5 no
H14A C14 H14C 109.5 no
H14B C14 H14C 109.5 no
C13 C15 H15A 109.5 no
C13 C15 H15B 109.5 no
H15A C15 H15B 109.5 no
C13 C15 H15C 109.5 no
H15A C15 H15C 109.5 no
H15B C15 H15C 109.5 no
O21 C21 C22 124.2(3) no
O21 C21 C24 114.6(3) no
C22 C21 C24 121.2(3) no
C21 O21 V1 129.2(2) no
C21 C22 C23 125.5(3) no
C21 C22 H22 117.3 no
C23 C22 H22 117.3 no
O23 C23 C22 123.6(3) no
O23 C23 C25 117.1(3) no
C22 C23 C25 119.3(3) no
C23 O23 V1 128.9(2) no
C21 C24 H24A 109.5 no
C21 C24 H24B 109.5 no
H24A C24 H24B 109.5 no
C21 C24 H24C 109.5 no
H24A C24 H24C 109.5 no
H24B C24 H24C 109.5 no
C23 C25 H25A 109.5 no
C23 C25 H25B 109.5 no
H25A C25 H25B 109.5 no
C23 C25 H25C 109.5 no
H25A C25 H25C 109.5 no
H25B C25 H25C 109.5 no
O31 C31 C32 123.8(3) no
O31 C31 C34 116.4(3) no
C32 C31 C34 119.8(3) no
C31 O31 V1 129.2(2) no
C33 C32 C31 124.1(3) no
C33 C32 H32 117.9 no
C31 C32 H32 117.9 no
O33 C33 C32 125.4(3) no
O33 C33 C35 114.0(3) no
C32 C33 C35 120.5(3) no
C33 O33 V1 128.7(2) no
C31 C34 H34A 109.5 no
C31 C34 H34B 109.5 no
H34A C34 H34B 109.5 no
C31 C34 H34C 109.5 no
H34A C34 H34C 109.5 no
H34B C34 H34C 109.5 no
C33 C35 H35A 109.5 no
C33 C35 H35B 109.5 no
H35A C35 H35B 109.5 no
C33 C35 H35C 109.5 no
H35A C35 H35C 109.5 no
H35B C35 H35C 109.5 no

loop_
_geom_bond_atom_site_label_1
_geom_bond_atom_site_label_2
_geom_bond_distance
_geom_bond_publ_flag
V1 O11 1.998(2) y
V1 O13 1.983(2) y
V1 O21 1.971(2) y
V1 O23 2.006(2) y
V1 O31 1.986(2) y
V1 O33 1.959(2) y
C11 O11 1.272(4) y
C13 O13 1.279(4) y
C21 O21 1.283(4) y
C23 O23 1.263(4) y
C31 O31 1.271(4) y
C33 O33 1.284(4) y
C11 C12 1.387(5) no
C11 C14 1.507(5) no
C12 C13 1.383(5) no
C12 H12 0.95 no
C13 C15 1.504(5) no
C14 H14A 0.98 no
C14 H14B 0.98 no
C14 H14C 0.98 no
C15 H15A 0.98 no
C15 H15B 0.98 no
C15 H15C 0.98 no
C21 C22 1.375(5) no
C21 C24 1.497(5) no
C22 C23 1.407(5) no
C22 H22 0.95 no
C23 C25 1.502(4) no
C24 H24A 0.98 no
C24 H24B 0.98 no
C24 H24C 0.98 no
C25 H25A 0.98 no
C25 H25B 0.98 no
C25 H25C 0.98 no
C31 C32 1.409(5) no
C31 C34 1.506(5) no
C32 C33 1.377(5) no
C32 H32 0.95 no
C33 C35 1.516(5) no
C34 H34A 0.98 no
C34 H34B 0.98 no
C34 H34C 0.98 no
C35 H35A 0.98 no
C35 H35B 0.98 no
C35 H35C 0.98 no

loop_
_geom_torsion_atom_site_label_1
_geom_torsion_atom_site_label_2
_geom_torsion_atom_site_label_3
_geom_torsion_atom_site_label_4
_geom_torsion
_geom_torsion_publ_flag
C12 C11 O11 V1 -11.0(5) no
C14 C11 O11 V1 172.0(2) no
O21 V1 O11 C11 -166.3(3) no
O13 V1 O11 C11 16.7(3) no
O31 V1 O11 C11 -75.3(3) no
O23 V1 O11 C11 105.5(3) no
O11 C11 C12 C13 -4.1(6) no
C14 C11 C12 C13 172.7(3) no
C11 C12 C13 O13 6.3(6) no
C11 C12 C13 C15 -171.3(3) no
C12 C13 O13 V1 6.8(5) no
C15 C13 O13 V1 -175.5(2) no
O33 V1 O13 C13 163.6(3) no
O31 V1 O13 C13 74.8(3) no
O11 V1 O13 C13 -14.5(3) no
O23 V1 O13 C13 -107.6(3) no
C22 C21 O21 V1 -5.2(5) no
C24 C21 O21 V1 174.0(3) no
O33 V1 O21 C21 91.9(3) no
O31 V1 O21 C21 -179.3(3) no
O11 V1 O21 C21 -90.0(3) no
O23 V1 O21 C21 3.2(3) no
O21 C21 C22 C23 1.4(6) no
C24 C21 C22 C23 -177.6(4) no
C21 C22 C23 O23 4.2(6) no
C21 C22 C23 C25 -175.6(4) no
C22 C23 O23 V1 -5.6(5) no
C25 C23 O23 V1 174.2(2) no
O33 V1 O23 C23 -92.0(3) no
O21 V1 O23 C23 2.1(3) no
O13 V1 O23 C23 175.1(3) no
O11 V1 O23 C23 88.8(3) no
C32 C31 O31 V1 -1.0(5) no
C34 C31 O31 V1 177.4(2) no
O33 V1 O31 C31 -0.2(3) no
O21 V1 O31 C31 -94.2(3) no
O13 V1 O31 C31 92.7(3) no
O11 V1 O31 C31 179.0(3) no
O31 C31 C32 C33 1.8(6) no
C34 C31 C32 C33 -176.6(3) no
C31 C32 C33 O33 -1.1(6) no
C31 C32 C33 C35 179.3(3) no
C32 C33 O33 V1 -0.3(5) no
C35 C33 O33 V1 179.3(2) no
O21 V1 O33 C33 91.6(3) no
O13 V1 O33 C33 -91.1(3) no
O31 V1 O33 C33 0.8(3) no
O23 V1 O33 C33 179.9(3) no
